data_1515434
loop_
_publ_author_name
'Kongprakaiwoot, Natcharee'
'Quiroz-Guzman, Mauricio'
'Oliver, Allen G.'
'Brown, Seth N.'

_publ_section_title
;
 Gauging electronic dissymmetry in bis-chelates of titanium(iv) using
 sterically and electronically variable 2,2&#x2032;-biphenoxides
;
_journal_issue 2
_journal_name_full 'Chemical Science'
_journal_page_first 331
_journal_paper_doi 10.1039/c0sc00468e
_journal_volume 2
_journal_year 2011
_chemical_formula_moiety 'C38 H27 N5 O14 Ti, 2 (C H Cl3)'
_chemical_formula_sum 'C40 H29 Cl6 N5 O14 Ti'
_chemical_formula_weight 1064.28
_chemical_name_common '(Hob)Ti(O2C12H4[NO2]4) . 2 CHCl3'
_chemical_name_systematic
;
(2'-(4-p-tolyl-2,4-butanedionato)-biphenyl-2-N-methylacetohydroxamato)-
(3,3',5,5'-tetranitrobiphenyl-2,2'-diolato)titanium(IV)
dichloroform solvate
;
_space_group_IT_number 2
_symmetry_cell_setting triclinic
_symmetry_space_group_name_Hall '-P 1'
_symmetry_space_group_name_H-M 'P -1'
_atom_sites_solution_hydrogens difmap
_atom_sites_solution_primary direct
_atom_sites_solution_secondary difmap
_audit_creation_method SHELXL-97
_cell_angle_alpha 96.792(2)
_cell_angle_beta 102.423(2)
_cell_angle_gamma 93.434(3)
_cell_formula_units_Z 2
_cell_length_a 11.2931(4)
_cell_length_b 13.3440(5)
_cell_length_c 15.1141(6)
_cell_measurement_reflns_used 5632
_cell_measurement_temperature 100(2)
_cell_measurement_theta_max 25.94
_cell_measurement_theta_min 2.51
_cell_volume 2200.11(15)
_computing_cell_refinement 'APEX2/SAINT (Bruker, 2004)'
_computing_data_collection 'APEX2 (Bruker, 2004)'
_computing_data_reduction 'SAINT/XPREP (Bruker, 2004; Sheldrick, 2003)'
_computing_molecular_graphics 'XP (Sheldrick, 1998)'
_computing_publication_material 'XCIF (Sheldrick, 2001)'
_computing_structure_refinement 'XL (Sheldrick, 2001)'
_computing_structure_solution 'XS (Sheldrick, 2001)'
_diffrn_ambient_temperature 100(2)
_diffrn_detector_area_resol_mean 8.33
_diffrn_measured_fraction_theta_full 0.994
_diffrn_measured_fraction_theta_max 0.994
_diffrn_measurement_device_type 'Bruker APEX-II CCD'
_diffrn_measurement_method '\f and \w scans'
_diffrn_radiation_monochromator graphite
_diffrn_radiation_source 'fine-focus sealed tube'
_diffrn_radiation_type MoK\a
_diffrn_radiation_wavelength 0.71073
_diffrn_reflns_av_R_equivalents 0.0516
_diffrn_reflns_av_sigmaI/netI 0.0574
_diffrn_reflns_limit_h_max 14
_diffrn_reflns_limit_h_min -13
_diffrn_reflns_limit_k_max 16
_diffrn_reflns_limit_k_min -16
_diffrn_reflns_limit_l_max 18
_diffrn_reflns_limit_l_min -18
_diffrn_reflns_number 33459
_diffrn_reflns_theta_full 26.45
_diffrn_reflns_theta_max 26.45
_diffrn_reflns_theta_min 1.39
_exptl_absorpt_coefficient_mu 0.633
_exptl_absorpt_correction_T_max 0.9571
_exptl_absorpt_correction_T_min 0.9139
_exptl_absorpt_correction_type numerical
_exptl_absorpt_process_details
;
Blessing, R. H. (1995) Acta Cryst. A51, 33-38.

Sheldrick, G. M. (2004) SADABS, University of G\"ottingen, Germany.
;
_exptl_crystal_colour yellow
_exptl_crystal_density_diffrn 1.607
_exptl_crystal_density_method 'not measured'
_exptl_crystal_description rod
_exptl_crystal_F_000 1080
_exptl_crystal_recrystallization_method
;
Crystals were grown by layering a concentrated solution of the complex
in CHCl3 with hexane.
;
_exptl_crystal_size_max 0.14
_exptl_crystal_size_mid 0.08
_exptl_crystal_size_min 0.07
_refine_diff_density_max 0.743
_refine_diff_density_min -0.733
_refine_diff_density_rms 0.076
_refine_ls_extinction_method none
_refine_ls_goodness_of_fit_ref 1.024
_refine_ls_hydrogen_treatment refall
_refine_ls_matrix_type full
_refine_ls_number_parameters 718
_refine_ls_number_reflns 9014
_refine_ls_number_restraints 0
_refine_ls_restrained_S_all 1.024
_refine_ls_R_factor_all 0.0746
_refine_ls_R_factor_gt 0.0449
_refine_ls_shift/su_max 0.000
_refine_ls_shift/su_mean 0.000
_refine_ls_structure_factor_coef Fsqd
_refine_ls_weighting_details 'calc w=1/[\s^2^(Fo^2^)+(0.0514P)^2^+1.6477P] where P=(Fo^2^+2Fc^2^)/3'
_refine_ls_weighting_scheme calc
_refine_ls_wR_factor_gt 0.1020
_refine_ls_wR_factor_ref 0.1150
_reflns_number_gt 6501
_reflns_number_total 9014
_reflns_threshold_expression >2sigma(I)
_cod_data_source_file c0sc00468e.txt
_cod_data_source_block tetranitro
_cod_depositor_comments
;
The following automatic conversions were performed:

'_symmetry_cell_setting' value 'Triclinic' changed to 'triclinic'
according to
/usr/data/users/saulius/automatic-downloads/retrospective/RSC/lib/dictionaries/cif_core.dic
dictionary named 'cif_core.dic' version 2.4.2 from 2011-04-26.

Automatic conversion script
Id: cif_fix_values 2281 2013-09-26 08:29:07Z andrius 
;
_cod_original_cell_volume 2200.11(14)
_cod_original_sg_symbol_H-M P-1
_cod_database_code 1515434

loop_
_symmetry_equiv_pos_as_xyz
'x, y, z'
'-x, -y, -z'

loop_
_atom_site_label
_atom_site_type_symbol
_atom_site_fract_x
_atom_site_fract_y
_atom_site_fract_z
_atom_site_U_iso_or_equiv
_atom_site_adp_type
_atom_site_occupancy
_atom_site_symmetry_multiplicity
_atom_site_calc_flag
_atom_site_refinement_flags
_atom_site_disorder_assembly
_atom_site_disorder_group
Ti Ti 0.54997(4) 0.73974(4) 0.10308(3) 0.01279(12) Uani 1 1 d . . .
O1 O 0.51674(16) 0.83263(14) 0.00807(13) 0.0160(4) Uani 1 1 d . . .
O2 O 0.42762(16) 0.80883(14) 0.15108(13) 0.0146(4) Uani 1 1 d . . .
O3 O 0.41473(16) 0.64753(14) 0.02153(13) 0.0152(4) Uani 1 1 d . . .
O4 O 0.63069(16) 0.65832(14) 0.02163(13) 0.0148(4) Uani 1 1 d . . .
O5 O 0.58227(16) 0.66443(14) 0.20524(13) 0.0141(4) Uani 1 1 d . . .
O6 O 0.70373(16) 0.81308(14) 0.15069(13) 0.0131(4) Uani 1 1 d . . .
O11 O 0.42553(18) 0.72841(17) 0.41204(15) 0.0259(5) Uani 1 1 d . . .
O12 O 0.41888(19) 0.60604(18) 0.30321(15) 0.0330(6) Uani 1 1 d . . .
O21 O 0.8485(2) 0.80839(19) -0.05974(16) 0.0364(6) Uani 1 1 d . . .
O22 O 0.8124(2) 0.92302(16) 0.04333(16) 0.0283(5) Uani 1 1 d . . .
O31 O 0.82329(18) 0.80027(17) 0.61787(14) 0.0257(5) Uani 1 1 d . . .
O32 O 0.98433(17) 0.79062(16) 0.56253(14) 0.0220(5) Uani 1 1 d . . .
O41 O 1.1504(3) 0.5918(3) 0.08230(19) 0.0665(10) Uani 1 1 d . . .
O42 O 1.14582(18) 0.55018(16) 0.21399(14) 0.0224(5) Uani 1 1 d . . .
N N 0.5541(2) 0.60702(17) -0.05567(16) 0.0154(5) Uani 1 1 d . . .
N1 N 0.4734(2) 0.67525(19) 0.35964(17) 0.0201(6) Uani 1 1 d . . .
N2 N 0.8414(2) 0.8390(2) 0.01866(18) 0.0216(6) Uani 1 1 d . . .
N3 N 0.8736(2) 0.78054(18) 0.55465(16) 0.0174(5) Uani 1 1 d . . .
N4 N 1.1075(2) 0.5947(2) 0.14950(17) 0.0215(6) Uani 1 1 d . . .
C1 C 0.4039(3) 0.9042(2) -0.1162(2) 0.0170(6) Uani 1 1 d . . .
C2 C 0.4148(2) 0.8669(2) -0.02453(19) 0.0143(6) Uani 1 1 d . . .
C3 C 0.3211(3) 0.8739(2) 0.0223(2) 0.0154(6) Uani 1 1 d . . .
C4 C 0.3338(2) 0.8522(2) 0.11077(19) 0.0136(6) Uani 1 1 d . . .
C5 C 0.3376(3) 0.5560(2) -0.1293(2) 0.0158(6) Uani 1 1 d . . .
C6 C 0.4389(2) 0.6041(2) -0.05251(19) 0.0135(6) Uani 1 1 d . . .
C7 C 0.6161(3) 0.5648(3) -0.1245(2) 0.0196(7) Uani 1 1 d . . .
C11 C 0.3691(3) 0.7382(2) -0.22609(19) 0.0166(6) Uani 1 1 d . . .
C12 C 0.4411(2) 0.8285(2) -0.18627(19) 0.0156(6) Uani 1 1 d . . .
C13 C 0.5504(3) 0.8502(2) -0.2126(2) 0.0238(7) Uani 1 1 d . . .
C14 C 0.5871(3) 0.7851(3) -0.2777(2) 0.0306(8) Uani 1 1 d . . .
C15 C 0.5150(3) 0.6982(3) -0.3190(2) 0.0292(8) Uani 1 1 d . . .
C16 C 0.4072(3) 0.6743(2) -0.2929(2) 0.0227(7) Uani 1 1 d . . .
C21 C 0.2525(2) 0.7099(2) -0.19964(19) 0.0154(6) Uani 1 1 d . . .
C22 C 0.2382(2) 0.6262(2) -0.15367(18) 0.0146(6) Uani 1 1 d . . .
C23 C 0.1277(3) 0.6055(2) -0.1292(2) 0.0182(6) Uani 1 1 d . . .
C24 C 0.0319(3) 0.6642(2) -0.1517(2) 0.0209(7) Uani 1 1 d . . .
C25 C 0.0445(3) 0.7450(2) -0.1994(2) 0.0224(7) Uani 1 1 d . . .
C26 C 0.1540(3) 0.7675(2) -0.2224(2) 0.0204(6) Uani 1 1 d . . .
C51 C 0.7809(2) 0.7078(2) 0.30179(19) 0.0133(6) Uani 1 1 d . . .
C52 C 0.6523(2) 0.6882(2) 0.28789(19) 0.0128(6) Uani 1 1 d . . .
C53 C 0.6047(2) 0.6963(2) 0.36703(19) 0.0147(6) Uani 1 1 d . . .
C54 C 0.6743(3) 0.7279(2) 0.4535(2) 0.0158(6) Uani 1 1 d . . .
C55 C 0.7979(2) 0.7453(2) 0.46376(19) 0.0144(6) Uani 1 1 d . . .
C56 C 0.8513(2) 0.7338(2) 0.38933(19) 0.0144(6) Uani 1 1 d . . .
C61 C 0.8434(2) 0.7055(2) 0.22399(18) 0.0124(6) Uani 1 1 d . . .
C62 C 0.8054(2) 0.7662(2) 0.15494(19) 0.0133(6) Uani 1 1 d . . .
C63 C 0.8741(2) 0.7719(2) 0.08835(19) 0.0150(6) Uani 1 1 d . . .
C64 C 0.9714(2) 0.7155(2) 0.0844(2) 0.0163(6) Uani 1 1 d . . .
C65 C 1.0046(2) 0.6559(2) 0.15255(19) 0.0154(6) Uani 1 1 d . . .
C66 C 0.9433(2) 0.6507(2) 0.2224(2) 0.0149(6) Uani 1 1 d . . .
C31 C 0.2446(2) 0.8784(2) 0.16646(19) 0.0149(6) Uani 1 1 d . . .
C32 C 0.2438(3) 0.8321(2) 0.2447(2) 0.0182(6) Uani 1 1 d . . .
C33 C 0.1621(3) 0.8574(2) 0.2985(2) 0.0198(6) Uani 1 1 d . . .
C34 C 0.0808(3) 0.9300(2) 0.2770(2) 0.0208(7) Uani 1 1 d . . .
C35 C 0.0831(3) 0.9765(2) 0.1994(2) 0.0218(7) Uani 1 1 d . . .
C36 C 0.1635(3) 0.9516(2) 0.1446(2) 0.0187(6) Uani 1 1 d . . .
C37 C -0.0061(3) 0.9596(3) 0.3362(3) 0.0295(8) Uani 1 1 d . . .
H1A H 0.321(3) 0.918(2) -0.140(2) 0.019(8) Uiso 1 1 d . . .
H1B H 0.461(3) 0.969(2) -0.1052(19) 0.016(7) Uiso 1 1 d . . .
H3 H 0.253(3) 0.897(2) -0.005(2) 0.014(8) Uiso 1 1 d . . .
H5A H 0.308(3) 0.500(2) -0.108(2) 0.017(8) Uiso 1 1 d . . .
H5B H 0.371(2) 0.532(2) -0.1794(19) 0.008(7) Uiso 1 1 d . . .
H7A H 0.556(3) 0.526(2) -0.172(2) 0.029(9) Uiso 1 1 d . . .
H7B H 0.655(3) 0.617(2) -0.147(2) 0.015(8) Uiso 1 1 d . . .
H7C H 0.672(3) 0.521(3) -0.095(2) 0.036(10) Uiso 1 1 d . . .
H13 H 0.597(3) 0.909(2) -0.185(2) 0.021(8) Uiso 1 1 d . . .
H14 H 0.659(3) 0.800(2) -0.292(2) 0.031(9) Uiso 1 1 d . . .
H15 H 0.533(3) 0.656(3) -0.367(3) 0.050(12) Uiso 1 1 d . . .
H16 H 0.353(3) 0.611(2) -0.327(2) 0.026(9) Uiso 1 1 d . . .
H23 H 0.122(3) 0.549(2) -0.091(2) 0.019(8) Uiso 1 1 d . . .
H24 H -0.038(3) 0.648(2) -0.135(2) 0.019(8) Uiso 1 1 d . . .
H25 H -0.022(3) 0.785(2) -0.218(2) 0.024(9) Uiso 1 1 d . . .
H26 H 0.161(3) 0.823(2) -0.258(2) 0.026(9) Uiso 1 1 d . . .
H54 H 0.640(3) 0.734(2) 0.499(2) 0.014(8) Uiso 1 1 d . . .
H56 H 0.935(3) 0.748(2) 0.398(2) 0.019(8) Uiso 1 1 d . . .
H64 H 1.014(3) 0.723(2) 0.038(2) 0.021(8) Uiso 1 1 d . . .
H66 H 0.971(3) 0.614(2) 0.265(2) 0.022(9) Uiso 1 1 d . . .
H32 H 0.295(3) 0.783(2) 0.258(2) 0.017(8) Uiso 1 1 d . . .
H33 H 0.166(2) 0.824(2) 0.353(2) 0.012(7) Uiso 1 1 d . . .
H35 H 0.030(3) 1.026(2) 0.186(2) 0.017(8) Uiso 1 1 d . . .
H36 H 0.163(2) 0.985(2) 0.093(2) 0.013(7) Uiso 1 1 d . . .
H37A H -0.082(4) 0.931(3) 0.313(3) 0.046(11) Uiso 1 1 d . . .
H37B H -0.003(3) 1.030(3) 0.347(2) 0.036(10) Uiso 1 1 d . . .
H37C H 0.021(4) 0.949(3) 0.402(3) 0.062(14) Uiso 1 1 d . . .
C01 C 0.3683(3) -0.0364(3) 0.5748(2) 0.0293(8) Uani 1 1 d . . .
H01 H 0.426(3) -0.087(3) 0.572(2) 0.029(9) Uiso 1 1 d . A 1
Cl11 Cl 0.42989(12) 0.05126(7) 0.67122(7) 0.0385(3) Uani 0.882(2) 1 d P B 1
Cl12 Cl 0.23105(10) -0.09939(10) 0.58393(8) 0.0400(3) Uani 0.882(2) 1 d P B 1
Cl13 Cl 0.34094(8) 0.02399(7) 0.47547(6) 0.0338(2) Uani 1 1 d . B .
Cl14 Cl 0.3537(10) 0.0447(6) 0.6849(5) 0.0385(3) Uani 0.118(2) 1 d P B 2
Cl15 Cl 0.2613(9) -0.1397(8) 0.5698(7) 0.0400(3) Uani 0.118(2) 1 d P B 2
C02 C 0.2112(3) 0.5466(2) -0.5767(2) 0.0228(7) Uani 1 1 d . . .
H02 H 0.234(3) 0.571(2) -0.630(2) 0.028(9) Uiso 1 1 d . . .
Cl21 Cl 0.09749(9) 0.44590(7) -0.61284(7) 0.0495(3) Uani 1 1 d . . .
Cl22 Cl 0.16003(9) 0.64580(8) -0.51255(7) 0.0443(2) Uani 1 1 d . . .
Cl23 Cl 0.34584(7) 0.50633(6) -0.51275(6) 0.02825(19) Uani 1 1 d . . .

loop_
_atom_site_aniso_label
_atom_site_aniso_U_11
_atom_site_aniso_U_22
_atom_site_aniso_U_33
_atom_site_aniso_U_23
_atom_site_aniso_U_13
_atom_site_aniso_U_12
Ti 0.0108(2) 0.0143(3) 0.0137(3) 0.0016(2) 0.00331(19) 0.00336(19)
O1 0.0138(9) 0.0178(10) 0.0174(11) 0.0051(8) 0.0038(8) 0.0033(8)
O2 0.0116(9) 0.0168(10) 0.0166(10) 0.0025(8) 0.0046(8) 0.0044(8)
O3 0.0144(9) 0.0168(10) 0.0146(11) 0.0008(8) 0.0043(8) 0.0030(8)
O4 0.0113(9) 0.0179(10) 0.0144(10) -0.0009(8) 0.0020(8) 0.0044(8)
O5 0.0123(9) 0.0147(10) 0.0154(10) 0.0008(8) 0.0036(8) 0.0016(8)
O6 0.0118(9) 0.0143(10) 0.0148(10) 0.0028(8) 0.0046(7) 0.0047(8)
O11 0.0188(11) 0.0365(13) 0.0269(13) 0.0054(10) 0.0137(9) 0.0066(10)
O12 0.0223(11) 0.0482(15) 0.0242(13) -0.0071(11) 0.0077(10) -0.0165(11)
O21 0.0525(16) 0.0445(15) 0.0236(13) 0.0181(11) 0.0198(11) 0.0270(12)
O22 0.0339(13) 0.0214(12) 0.0383(14) 0.0153(10) 0.0185(11) 0.0131(10)
O31 0.0222(11) 0.0404(14) 0.0147(11) -0.0004(10) 0.0068(9) 0.0037(10)
O32 0.0134(10) 0.0303(12) 0.0209(12) 0.0013(9) 0.0020(8) 0.0009(9)
O41 0.074(2) 0.116(3) 0.0417(17) 0.0475(18) 0.0448(16) 0.080(2)
O42 0.0185(10) 0.0306(12) 0.0222(12) 0.0117(10) 0.0061(9) 0.0128(9)
N 0.0168(12) 0.0160(13) 0.0130(12) 0.0007(10) 0.0023(9) 0.0044(10)
N1 0.0145(12) 0.0293(15) 0.0178(14) 0.0069(12) 0.0054(10) -0.0019(11)
N2 0.0193(13) 0.0249(15) 0.0264(16) 0.0119(12) 0.0116(11) 0.0092(11)
N3 0.0184(12) 0.0192(13) 0.0148(13) 0.0017(10) 0.0036(10) 0.0039(10)
N4 0.0182(12) 0.0298(15) 0.0192(14) 0.0053(12) 0.0064(11) 0.0116(11)
C1 0.0180(15) 0.0135(15) 0.0195(16) 0.0038(12) 0.0032(12) 0.0024(12)
C2 0.0172(14) 0.0098(14) 0.0148(15) 0.0005(11) 0.0023(11) -0.0001(11)
C3 0.0130(14) 0.0140(15) 0.0192(16) 0.0048(12) 0.0005(11) 0.0052(11)
C4 0.0113(13) 0.0093(13) 0.0198(15) 0.0001(11) 0.0035(11) 0.0020(11)
C5 0.0189(14) 0.0112(14) 0.0179(16) 0.0013(12) 0.0050(12) 0.0027(12)
C6 0.0175(14) 0.0092(13) 0.0148(15) 0.0043(11) 0.0032(11) 0.0043(11)
C7 0.0183(15) 0.0255(18) 0.0160(16) -0.0008(14) 0.0067(13) 0.0064(14)
C11 0.0186(14) 0.0173(15) 0.0147(15) 0.0044(12) 0.0035(11) 0.0039(12)
C12 0.0177(14) 0.0179(15) 0.0135(15) 0.0058(12) 0.0054(11) 0.0055(11)
C13 0.0240(16) 0.0215(17) 0.0284(18) 0.0088(14) 0.0088(14) -0.0001(14)
C14 0.0278(18) 0.035(2) 0.036(2) 0.0074(16) 0.0192(16) 0.0046(15)
C15 0.039(2) 0.0284(19) 0.0258(19) 0.0022(15) 0.0182(15) 0.0082(15)
C16 0.0290(17) 0.0218(17) 0.0190(17) 0.0044(13) 0.0076(13) 0.0044(14)
C21 0.0169(14) 0.0161(15) 0.0112(14) -0.0024(12) 0.0008(11) 0.0016(11)
C22 0.0176(14) 0.0140(14) 0.0102(14) -0.0035(11) 0.0017(11) 0.0011(11)
C23 0.0204(15) 0.0167(15) 0.0160(16) -0.0007(13) 0.0025(12) 0.0004(12)
C24 0.0165(15) 0.0242(17) 0.0197(17) -0.0044(13) 0.0039(12) -0.0004(13)
C25 0.0182(15) 0.0238(17) 0.0220(17) -0.0008(14) -0.0018(12) 0.0070(13)
C26 0.0228(15) 0.0186(16) 0.0178(16) 0.0031(13) -0.0005(12) 0.0031(13)
C51 0.0137(13) 0.0116(14) 0.0164(15) 0.0043(11) 0.0054(11) 0.0031(11)
C52 0.0148(13) 0.0102(14) 0.0147(15) 0.0025(11) 0.0053(11) 0.0031(11)
C53 0.0136(13) 0.0142(14) 0.0177(15) 0.0032(12) 0.0059(11) 0.0002(11)
C54 0.0195(14) 0.0175(15) 0.0130(15) 0.0048(12) 0.0075(12) 0.0028(12)
C55 0.0154(13) 0.0149(14) 0.0124(14) 0.0025(11) 0.0016(11) 0.0020(11)
C56 0.0103(13) 0.0154(14) 0.0193(16) 0.0046(12) 0.0050(11) 0.0035(11)
C61 0.0108(12) 0.0123(14) 0.0138(14) 0.0029(11) 0.0016(10) 0.0006(10)
C62 0.0119(13) 0.0114(14) 0.0157(15) -0.0012(11) 0.0033(11) -0.0003(11)
C63 0.0158(14) 0.0149(15) 0.0155(15) 0.0052(12) 0.0039(11) 0.0030(11)
C64 0.0146(13) 0.0200(16) 0.0161(15) 0.0024(12) 0.0075(12) 0.0029(11)
C65 0.0113(13) 0.0194(15) 0.0158(15) 0.0026(12) 0.0027(11) 0.0043(11)
C66 0.0153(14) 0.0162(15) 0.0131(15) 0.0041(12) 0.0020(11) 0.0015(11)
C31 0.0135(13) 0.0126(14) 0.0196(16) 0.0014(12) 0.0063(11) 0.0014(11)
C32 0.0156(14) 0.0168(16) 0.0223(17) 0.0012(13) 0.0051(12) 0.0027(12)
C33 0.0212(15) 0.0182(16) 0.0211(17) 0.0025(13) 0.0080(12) -0.0004(12)
C34 0.0187(15) 0.0154(15) 0.0288(18) -0.0034(13) 0.0117(13) -0.0035(12)
C35 0.0157(14) 0.0157(16) 0.036(2) 0.0030(14) 0.0097(13) 0.0059(13)
C36 0.0179(14) 0.0147(15) 0.0264(18) 0.0060(13) 0.0086(12) 0.0038(12)
C37 0.0262(18) 0.0229(19) 0.042(2) -0.0061(17) 0.0206(16) 0.0010(15)
C01 0.0292(18) 0.0228(18) 0.038(2) 0.0056(15) 0.0115(15) 0.0026(15)
Cl11 0.0558(8) 0.0250(5) 0.0286(5) 0.0029(4) -0.0019(5) -0.0024(5)
Cl12 0.0318(6) 0.0426(8) 0.0496(7) 0.0053(6) 0.0202(5) -0.0032(5)
Cl13 0.0328(4) 0.0356(5) 0.0319(5) 0.0045(4) 0.0056(4) 0.0006(4)
Cl14 0.0558(8) 0.0250(5) 0.0286(5) 0.0029(4) -0.0019(5) -0.0024(5)
Cl15 0.0318(6) 0.0426(8) 0.0496(7) 0.0053(6) 0.0202(5) -0.0032(5)
C02 0.0234(16) 0.0234(17) 0.0210(17) 0.0052(14) 0.0032(13) 0.0004(13)
Cl21 0.0480(6) 0.0398(5) 0.0500(6) 0.0213(5) -0.0140(5) -0.0206(5)
Cl22 0.0422(5) 0.0529(6) 0.0394(6) 0.0024(5) 0.0083(4) 0.0286(5)
Cl23 0.0282(4) 0.0273(4) 0.0293(5) 0.0056(3) 0.0033(3) 0.0114(3)

loop_
_atom_type_symbol
_atom_type_description
_atom_type_scat_dispersion_real
_atom_type_scat_dispersion_imag
_atom_type_scat_source
C C 0.0033 0.0016 'International Tables Vol C Tables 4.2.6.8 and 6.1.1.4'
H H 0.0000 0.0000 'International Tables Vol C Tables 4.2.6.8 and 6.1.1.4'
N N 0.0061 0.0033 'International Tables Vol C Tables 4.2.6.8 and 6.1.1.4'
O O 0.0106 0.0060 'International Tables Vol C Tables 4.2.6.8 and 6.1.1.4'
Cl Cl 0.1484 0.1585 'International Tables Vol C Tables 4.2.6.8 and 6.1.1.4'
Ti Ti 0.2776 0.4457 'International Tables Vol C Tables 4.2.6.8 and 6.1.1.4'

loop_
_geom_angle_atom_site_label_1
_geom_angle_atom_site_label_2
_geom_angle_atom_site_label_3
_geom_angle
O6 Ti O5 88.14(8)
O6 Ti O2 109.37(8)
O5 Ti O2 91.45(8)
O6 Ti O4 86.17(8)
O5 Ti O4 98.45(8)
O2 Ti O4 161.91(8)
O6 Ti O3 161.69(8)
O5 Ti O3 99.11(8)
O2 Ti O3 87.37(8)
O4 Ti O3 76.18(8)
O6 Ti O1 88.84(8)
O5 Ti O1 173.06(8)
O2 Ti O1 83.66(8)
O4 Ti O1 87.58(8)
O3 Ti O1 85.62(8)
C2 O1 Ti 127.40(17)
C4 O2 Ti 131.34(18)
C6 O3 Ti 115.36(16)
N O4 Ti 114.78(15)
C52 O5 Ti 131.19(17)
C62 O6 Ti 120.19(16)
C6 N O4 113.6(2)
C6 N C7 132.3(2)
O4 N C7 114.1(2)
O12 N1 O11 124.0(2)
O12 N1 C53 118.3(2)
O11 N1 C53 117.7(2)
O22 N2 O21 124.6(3)
O22 N2 C63 117.6(2)
O21 N2 C63 117.8(2)
O31 N3 O32 123.9(2)
O31 N3 C55 118.4(2)
O32 N3 C55 117.7(2)
O41 N4 O42 123.4(3)
O41 N4 C65 117.8(2)
O42 N4 C65 118.8(2)
C2 C1 C12 112.7(2)
C2 C1 H1A 110.4(18)
C12 C1 H1A 108.0(18)
C2 C1 H1B 106.5(16)
C12 C1 H1B 108.9(16)
H1A C1 H1B 110(2)
O1 C2 C3 123.1(3)
O1 C2 C1 115.6(2)
C3 C2 C1 121.3(3)
C4 C3 C2 122.7(3)
C4 C3 H3 119.1(19)
C2 C3 H3 118.1(19)
O2 C4 C3 121.6(2)
O2 C4 C31 115.8(2)
C3 C4 C31 122.5(3)
C6 C5 C22 112.3(2)
C6 C5 H5A 104.3(18)
C22 C5 H5A 110.5(19)
C6 C5 H5B 108.5(16)
C22 C5 H5B 113.2(17)
H5A C5 H5B 108(2)
O3 C6 N 116.3(2)
O3 C6 C5 119.8(2)
N C6 C5 123.8(3)
N C7 H7A 107(2)
N C7 H7B 110.3(18)
H7A C7 H7B 111(3)
N C7 H7C 106(2)
H7A C7 H7C 110(3)
H7B C7 H7C 113(3)
C16 C11 C12 118.9(3)
C16 C11 C21 119.6(3)
C12 C11 C21 121.5(2)
C13 C12 C11 119.1(3)
C13 C12 C1 118.6(3)
C11 C12 C1 122.3(2)
C14 C13 C12 121.0(3)
C14 C13 H13 121.3(19)
C12 C13 H13 117.8(19)
C15 C14 C13 120.2(3)
C15 C14 H14 120(2)
C13 C14 H14 119(2)
C14 C15 C16 119.8(3)
C14 C15 H15 123(2)
C16 C15 H15 118(2)
C15 C16 C11 121.1(3)
C15 C16 H16 118.1(18)
C11 C16 H16 120.7(18)
C26 C21 C22 118.7(3)
C26 C21 C11 119.3(3)
C22 C21 C11 122.1(2)
C23 C22 C21 119.0(3)
C23 C22 C5 118.0(3)
C21 C22 C5 123.0(2)
C24 C23 C22 121.2(3)
C24 C23 H23 120.9(17)
C22 C23 H23 117.8(17)
C23 C24 C25 119.9(3)
C23 C24 H24 118(2)
C25 C24 H24 122(2)
C26 C25 C24 119.5(3)
C26 C25 H25 119.2(19)
C24 C25 H25 121.3(19)
C25 C26 C21 121.7(3)
C25 C26 H26 118.8(19)
C21 C26 H26 119.5(19)
C56 C51 C52 119.9(2)
C56 C51 C61 117.9(2)
C52 C51 C61 122.2(2)
O5 C52 C53 122.2(2)
O5 C52 C51 121.5(2)
C53 C52 C51 116.4(2)
C54 C53 C52 123.4(2)
C54 C53 N1 116.2(2)
C52 C53 N1 120.3(2)
C55 C54 C53 118.1(3)
C55 C54 H54 123(2)
C53 C54 H54 119(2)
C54 C55 C56 121.3(3)
C54 C55 N3 119.1(2)
C56 C55 N3 119.5(2)
C51 C56 C55 120.7(3)
C51 C56 H56 119.5(18)
C55 C56 H56 119.7(18)
C66 C61 C62 119.6(3)
C66 C61 C51 121.0(2)
C62 C61 C51 119.2(2)
O6 C62 C63 121.1(2)
O6 C62 C61 120.7(2)
C63 C62 C61 118.1(2)
C64 C63 C62 122.8(3)
C64 C63 N2 117.6(2)
C62 C63 N2 119.6(2)
C63 C64 C65 117.1(3)
C63 C64 H64 119.0(19)
C65 C64 H64 123.8(19)
C64 C65 C66 122.5(3)
C64 C65 N4 118.2(2)
C66 C65 N4 119.3(3)
C61 C66 C65 119.7(3)
C61 C66 H66 122(2)
C65 C66 H66 118(2)
C32 C31 C36 118.9(3)
C32 C31 C4 119.6(3)
C36 C31 C4 121.4(3)
C33 C32 C31 120.3(3)
C33 C32 H32 120.7(19)
C31 C32 H32 119.0(19)
C32 C33 C34 121.1(3)
C32 C33 H33 116.9(17)
C34 C33 H33 121.9(17)
C33 C34 C35 118.2(3)
C33 C34 C37 121.4(3)
C35 C34 C37 120.3(3)
C36 C35 C34 121.3(3)
C36 C35 H35 120.3(19)
C34 C35 H35 118.4(19)
C35 C36 C31 120.1(3)
C35 C36 H36 118.9(18)
C31 C36 H36 121.0(18)
C34 C37 H37A 113(2)
C34 C37 H37B 109(2)
H37A C37 H37B 112(3)
C34 C37 H37C 115(3)
H37A C37 H37C 110(3)
H37B C37 H37C 97(3)
Cl11 C01 Cl12 111.5(2)
Cl11 C01 Cl15 125.5(4)
Cl12 C01 Cl15 22.6(3)
Cl11 C01 Cl13 110.59(18)
Cl12 C01 Cl13 108.81(19)
Cl15 C01 Cl13 113.2(4)
Cl11 C01 Cl14 28.9(3)
Cl12 C01 Cl14 83.6(3)
Cl15 C01 Cl14 100.9(4)
Cl13 C01 Cl14 115.5(3)
Cl11 C01 H01 107(2)
Cl12 C01 H01 107.4(19)
Cl15 C01 H01 85.6(19)
Cl13 C01 H01 112(2)
Cl14 C01 H01 124(2)
Cl22 C02 Cl21 110.47(18)
Cl22 C02 Cl23 110.42(17)
Cl21 C02 Cl23 111.09(18)
Cl22 C02 H02 109.6(19)
Cl21 C02 H02 109.8(19)
Cl23 C02 H02 105.4(19)

loop_
_geom_bond_atom_site_label_1
_geom_bond_atom_site_label_2
_geom_bond_distance
Ti O6 1.8929(18)
Ti O5 1.9224(19)
Ti O2 1.9264(19)
Ti O4 1.9524(19)
Ti O3 1.9929(19)
Ti O1 1.9960(19)
O1 C2 1.284(3)
O2 C4 1.307(3)
O3 C6 1.288(3)
O4 N 1.374(3)
O5 C52 1.318(3)
O6 C62 1.334(3)
O11 N1 1.233(3)
O12 N1 1.216(3)
O21 N2 1.228(3)
O22 N2 1.226(3)
O31 N3 1.223(3)
O32 N3 1.228(3)
O41 N4 1.214(3)
O42 N4 1.215(3)
N C6 1.310(3)
N C7 1.453(4)
N1 C53 1.470(3)
N2 C63 1.464(4)
N3 C55 1.460(3)
N4 C65 1.465(4)
C1 C2 1.510(4)
C1 C12 1.520(4)
C1 H1A 0.97(3)
C1 H1B 1.02(3)
C2 C3 1.395(4)
C3 C4 1.382(4)
C3 H3 0.88(3)
C4 C31 1.477(4)
C5 C6 1.495(4)
C5 C22 1.517(4)
C5 H5A 0.93(3)
C5 H5B 0.95(3)
C7 H7A 0.95(3)
C7 H7B 0.94(3)
C7 H7C 0.96(4)
C11 C16 1.399(4)
C11 C12 1.405(4)
C11 C21 1.496(4)
C12 C13 1.401(4)
C13 C14 1.382(5)
C13 H13 0.92(3)
C14 C15 1.376(5)
C14 H14 0.90(3)
C15 C16 1.390(4)
C15 H15 0.93(4)
C16 H16 1.03(3)
C21 C26 1.395(4)
C21 C22 1.403(4)
C22 C23 1.397(4)
C23 C24 1.381(4)
C23 H23 1.00(3)
C24 C25 1.383(4)
C24 H24 0.89(3)
C25 C26 1.380(4)
C25 H25 0.96(3)
C26 H26 0.97(3)
C51 C56 1.382(4)
C51 C52 1.425(4)
C51 C61 1.495(4)
C52 C53 1.409(4)
C53 C54 1.375(4)
C54 C55 1.374(4)
C54 H54 0.86(3)
C55 C56 1.383(4)
C56 H56 0.93(3)
C61 C66 1.383(4)
C61 C62 1.406(4)
C62 C63 1.403(4)
C63 C64 1.376(4)
C64 C65 1.378(4)
C64 H64 0.95(3)
C65 C66 1.387(4)
C66 H66 0.87(3)
C31 C32 1.398(4)
C31 C36 1.398(4)
C32 C33 1.386(4)
C32 H32 0.91(3)
C33 C34 1.393(4)
C33 H33 0.97(3)
C34 C35 1.394(4)
C34 C37 1.504(4)
C35 C36 1.384(4)
C35 H35 0.93(3)
C36 H36 0.94(3)
C37 H37A 0.90(4)
C37 H37B 0.93(4)
C37 H37C 1.00(4)
C01 Cl11 1.744(4)
C01 Cl12 1.758(3)
C01 Cl15 1.761(10)
C01 Cl13 1.765(4)
C01 Cl14 1.919(9)
C01 H01 0.97(3)
C02 Cl22 1.748(3)
C02 Cl21 1.752(3)
C02 Cl23 1.767(3)
C02 H02 0.98(3)
